data_1550925
loop_
_publ_author_name
'Jiao, Tianyu'
'Cai, Kang'
'Liu, Zhichang'
'Wu, Guangcheng'
'Shen, Libo'
'Cheng, Chuyang'
'Feng, Yuanning'
'Stern, Charlotte L.'
'Stoddart, J. Fraser'
'Li, Hao'

_publ_section_title
;
 Guest recognition enhanced by lateral interactions
;
_journal_name_full 'Chemical Science'
_journal_paper_doi 10.1039/C9SC00591A
_journal_year 2019
_chemical_formula_moiety 'C78 H60 N12, 6(F6 P), 4(C2 H3 N)'
_chemical_formula_sum 'C86 H72 F36 N16 P6'
_chemical_formula_weight 2199.41
_chemical_name_systematic cage-pf6
_space_group_crystal_system triclinic
_space_group_IT_number 2
_space_group_name_Hall '-P 1'
_space_group_name_H-M_alt 'P -1'
_symmetry_space_group_name_Hall '-P 1'
_symmetry_space_group_name_H-M 'P -1'
_atom_sites_solution_hydrogens geom
_atom_sites_solution_primary dual
_audit_creation_date 2018-04-09
_audit_creation_method
;
Olex2 1.2
(compiled 2018.04.03 svn.r3497 for OlexSys, GUI svn.r5486)
;
_audit_update_record
;
2018-07-28 deposited with the CCDC.    2019-04-11 downloaded from the CCDC.
;
_cell_angle_alpha 83.509(8)
_cell_angle_beta 84.344(8)
_cell_angle_gamma 85.297(8)
_cell_formula_units_Z 2
_cell_length_a 13.9020(14)
_cell_length_b 19.595(2)
_cell_length_c 25.262(2)
_cell_measurement_reflns_used 2636
_cell_measurement_temperature 100(2)
_cell_measurement_theta_max 50.576
_cell_measurement_theta_min 3.536
_cell_volume 6786.7(11)
_computing_cell_refinement 'SAINT V8.38A (?, 2016)'
_computing_data_collection 'APEX2 V2014.11-0 (Bruker, 2014)'
_computing_data_reduction 'SAINT V8.38A (?, 2016)'
_computing_molecular_graphics 'Olex2 (Dolomanov et al., 2009)'
_computing_publication_material 'Olex2 (Dolomanov et al., 2009)'
_computing_structure_refinement 'ShelXL (Sheldrick, 2015)'
_computing_structure_solution 'ShelXT (Sheldrick, 2015)'
_diffrn_ambient_temperature 100.15
_diffrn_detector_area_resol_mean 8
_diffrn_measured_fraction_theta_full 0.971
_diffrn_measured_fraction_theta_max 0.971
_diffrn_measurement_device_type 'Bruker Kappa APEX CCD area detector'
_diffrn_measurement_method '\w and \f scans'
_diffrn_radiation_monochromator 'MX optics'
_diffrn_radiation_type CuK\a
_diffrn_radiation_wavelength 1.54178
_diffrn_reflns_av_unetI/netI 0.1522
_diffrn_reflns_Laue_measured_fraction_full 0.971
_diffrn_reflns_Laue_measured_fraction_max 0.971
_diffrn_reflns_limit_h_max 13
_diffrn_reflns_limit_h_min -13
_diffrn_reflns_limit_k_max 19
_diffrn_reflns_limit_k_min -19
_diffrn_reflns_limit_l_max 25
_diffrn_reflns_limit_l_min 0
_diffrn_reflns_number 13490
_diffrn_reflns_point_group_measured_fraction_full 0.971
_diffrn_reflns_point_group_measured_fraction_max 0.971
_diffrn_reflns_theta_full 50.834
_diffrn_reflns_theta_max 50.834
_diffrn_reflns_theta_min 1.767
_diffrn_source microsource
_exptl_absorpt_coefficient_mu 1.525
_exptl_absorpt_correction_T_max 0.749954
_exptl_absorpt_correction_T_min 0.274707
_exptl_absorpt_correction_type multi-scan
_exptl_absorpt_process_details
;
 TWINABS-2012/1 (Bruker,2012) was used for absorption correction.

Final HKLF 4 output contains 25968 reflections, Rint = 0.1414
 (6170 with I > 3sig(I), Rint = 0.1202)
;
_exptl_crystal_colour yellow
_exptl_crystal_colour_primary yellow
_exptl_crystal_density_diffrn 1.076
_exptl_crystal_description needle
_exptl_crystal_F_000 2228
_exptl_crystal_recrystallization_method 'The material was recrystallised from --- by as supplied'
_exptl_crystal_size_max 0.366
_exptl_crystal_size_mid 0.208
_exptl_crystal_size_min 0.026
_refine_diff_density_max 0.891
_refine_diff_density_min -0.899
_refine_diff_density_rms 0.179
_refine_ls_extinction_method none
_refine_ls_goodness_of_fit_ref 2.011
_refine_ls_hydrogen_treatment constr
_refine_ls_matrix_type full
_refine_ls_number_parameters 1302
_refine_ls_number_reflns 13490
_refine_ls_number_restraints 2049
_refine_ls_restrained_S_all 1.899
_refine_ls_R_factor_all 0.2601
_refine_ls_R_factor_gt 0.2253
_refine_ls_shift/su_max 0.002
_refine_ls_shift/su_mean 0.000
_refine_ls_structure_factor_coef Fsqd
_refine_ls_weighting_details 'w=1/[\s^2^(Fo^2^)+(0.2000P)^2^] where P=(Fo^2^+2Fc^2^)/3'
_refine_ls_weighting_scheme calc
_refine_ls_wR_factor_gt 0.5065
_refine_ls_wR_factor_ref 0.5309
_reflns_Friedel_coverage 0.000
_reflns_number_gt 9336
_reflns_number_total 13490
_reflns_threshold_expression 'I > 2\s(I)'
_cod_data_source_file c9sc00591a2.cif
_cod_data_source_block cx1228_sq
_cod_original_cell_volume 6786.9(12)
_cod_database_code 1550925
_shelx_shelxl_version_number 2018/1
_shelx_space_group_comment
;
The symmetry employed for this shelxl refinement is uniquely defined
by the following loop, which should always be used as a source of
symmetry information in preference to the above space-group names.
They are only intended as comments.
;
_olex2_refinement_description
;
1. Twinned data refinement
 Scales: 0.690(4)
 0.310(4)
2. Fixed Uiso
 At 1.2 times of:
  All C(H) groups, All C(H,H) groups
 At 1.5 times of:
  All C(H,H,H) groups
3. Uiso/Uaniso restraints and constraints
All non-hydrogen atoms have similar U: within 2A with sigma of 0.01 and sigma
for terminal atoms of 0.02
Uanis(N6) \\sim Ueq: with sigma of 0.01 and sigma for terminal atoms of 0.02
4. Rigid body (RIGU) restrains
 All non-hydrogen atoms
 with sigma for 1-2 distances of 0.001 and sigma for 1-3 distances of 0.001
5.a Secondary CH2 refined with riding coordinates:
 C8(H8A,H8B), C19(H19A,H19B), C33(H33A,H33B), C44(H44A,H44B), C58(H58A,H58B),
 C69(H69A,H69B)
5.b Aromatic/amide H refined with riding coordinates:
 C3(H3), C4(H4), C6(H6), C7(H7), C9(H9), C10(H10), C12(H12), C13(H13),
 C15(H15), C16(H16), C17(H17), C18(H18), C21(H21), C22(H22), C24(H24), C25(H25),
  C28(H28), C29(H29), C31(H31), C32(H32), C34(H34), C35(H35), C37(H37),
 C38(H38), C40(H40), C41(H41), C42(H42), C43(H43), C46(H46), C47(H47), C49(H49),
  C50(H50), C53(H53), C54(H54), C56(H56), C57(H57), C59(H59), C60(H60),
 C62(H62), C63(H63), C65(H65), C66(H66), C67(H67), C68(H68), C71(H71), C72(H72),
  C74(H74), C75(H75)
5.c Idealised Me refined as rotating group:
 C80(H80A,H80B,H80C), C82(H82A,H82B,H82C), C84(H84A,H84B,H84C), C86(H86A,H86B,
 H86C)
;
_platon_squeeze_void_probe_radius 1.20
_olex2_date_sample_data_collection 2018-03-12
_olex2_date_sample_submission 2018-03-05
_olex2_diffrn_ambient_temperature_device 'Oxford Cryosystems'
_olex2_exptl_crystal_mounting_method 'The crystal was mounted on a MITIGEN holder in Paratone oil'
_olex2_submission_original_sample_id cx1228
_olex2_submission_special_instructions 'No special instructions were received'

loop_
_space_group_symop_operation_xyz
'x, y, z'
'-x, -y, -z'

loop_
_atom_site_label
_atom_site_type_symbol
_atom_site_fract_x
_atom_site_fract_y
_atom_site_fract_z
_atom_site_U_iso_or_equiv
_atom_site_adp_type
_atom_site_occupancy
_atom_site_site_symmetry_order
_atom_site_calc_flag
_atom_site_refinement_flags_posn
_atom_site_refinement_flags_adp
N1 N 0.1129(10) 0.7086(8) 0.1950(6) 0.039(2) Uani 1 1 d . U
N2 N 0.1084(11) 0.6097(9) 0.2595(6) 0.043(3) Uani 1 1 d . U
N3 N 0.1272(12) 0.6014(9) 0.1641(6) 0.046(3) Uani 1 1 d . U
N4 N 0.1548(12) 0.8427(9) 0.4377(6) 0.049(3) Uani 1 1 d . U
N5 N 0.6378(14) 0.8683(11) 0.4860(7) 0.058(3) Uani 1 1 d . U
N6 N 0.2832(11) 0.2694(8) 0.2608(5) 0.037(2) Uani 1 1 d . U
N7 N 0.7775(12) 0.2947(10) 0.3004(7) 0.056(3) Uani 1 1 d . U
N8 N 0.3130(13) 0.8096(9) -0.0598(6) 0.049(2) Uani 1 1 d . U
N9 N 0.7898(13) 0.8539(10) -0.0152(6) 0.057(3) Uani 1 1 d . U
N10 N 0.8548(14) 0.7446(9) 0.2544(6) 0.053(3) Uani 1 1 d . U
N11 N 0.8551(13) 0.6429(9) 0.3129(6) 0.053(3) Uani 1 1 d . U
N12 N 0.8805(12) 0.6396(9) 0.2183(6) 0.047(3) Uani 1 1 d . U
C1 C 0.0998(13) 0.6787(11) 0.2457(7) 0.040(2) Uani 1 1 d . U
C2 C 0.0861(14) 0.7172(10) 0.2962(7) 0.041(3) Uani 1 1 d . U
C3 C 0.0763(14) 0.7896(11) 0.2839(7) 0.044(3) Uani 1 1 d . U
H3 H 0.079255 0.809642 0.247778 0.053 Uiso 1 1 calc R .
C4 C 0.0626(15) 0.8302(12) 0.3252(7) 0.049(3) Uani 1 1 d . U
H4 H 0.051649 0.878740 0.318600 0.059 Uiso 1 1 calc R .
C5 C 0.0650(15) 0.7990(11) 0.3752(7) 0.046(3) Uani 1 1 d . U
C6 C 0.0756(15) 0.7219(11) 0.3839(8) 0.046(3) Uani 1 1 d . U
H6 H 0.076734 0.697698 0.418648 0.055 Uiso 1 1 calc R .
C7 C 0.0830(14) 0.6903(11) 0.3410(7) 0.041(3) Uani 1 1 d . U
H7 H 0.086173 0.641440 0.345728 0.050 Uiso 1 1 calc R .
C8 C 0.0516(14) 0.8367(11) 0.4228(7) 0.046(2) Uani 1 1 d . U
H8A H 0.012851 0.811016 0.452337 0.055 Uiso 1 1 calc R .
H8B H 0.018507 0.882833 0.414614 0.055 Uiso 1 1 calc R .
C9 C 0.2188(16) 0.8767(13) 0.4043(8) 0.060(3) Uani 1 1 d . U
H9 H 0.197309 0.898044 0.371477 0.071 Uiso 1 1 calc R .
C10 C 0.3091(16) 0.8835(13) 0.4129(8) 0.059(3) Uani 1 1 d . U
H10 H 0.352036 0.903295 0.384799 0.071 Uiso 1 1 calc R .
C11 C 0.3452(16) 0.8601(13) 0.4665(8) 0.056(3) Uani 1 1 d . U
C12 C 0.2777(16) 0.8275(13) 0.5005(8) 0.057(3) Uani 1 1 d . U
H12 H 0.295637 0.806584 0.534200 0.068 Uiso 1 1 calc R .
C13 C 0.1812(15) 0.8234(12) 0.4877(7) 0.052(3) Uani 1 1 d . U
H13 H 0.134106 0.806685 0.514831 0.063 Uiso 1 1 calc R .
C14 C 0.4399(16) 0.8634(12) 0.4753(8) 0.054(3) Uani 1 1 d . U
C15 C 0.4933(16) 0.9229(13) 0.4557(8) 0.055(3) Uani 1 1 d . U
H15 H 0.461918 0.962136 0.437279 0.066 Uiso 1 1 calc R .
C16 C 0.6000(17) 0.9221(13) 0.4647(8) 0.059(3) Uani 1 1 d . U
H16 H 0.635920 0.961364 0.454361 0.070 Uiso 1 1 calc R .
C17 C 0.5904(17) 0.8127(14) 0.5049(8) 0.062(3) Uani 1 1 d . U
H17 H 0.627116 0.773172 0.519408 0.074 Uiso 1 1 calc R .
C18 C 0.4891(17) 0.8089(13) 0.5049(8) 0.061(3) Uani 1 1 d . U
H18 H 0.456376 0.771583 0.523794 0.073 Uiso 1 1 calc R .
C19 C 0.7407(16) 0.8632(13) 0.4838(8) 0.055(3) Uani 1 1 d . U
H19A H 0.762588 0.836625 0.516710 0.066 Uiso 1 1 calc R .
H19B H 0.765273 0.909599 0.480658 0.066 Uiso 1 1 calc R .
C20 C 0.7773(17) 0.8275(12) 0.4363(8) 0.055(3) Uani 1 1 d . U
C21 C 0.7887(17) 0.8633(13) 0.3849(8) 0.060(3) Uani 1 1 d . U
H21 H 0.781536 0.912099 0.378970 0.072 Uiso 1 1 calc R .
C22 C 0.8117(17) 0.8211(12) 0.3422(8) 0.055(3) Uani 1 1 d . U
H22 H 0.816574 0.842877 0.306556 0.066 Uiso 1 1 calc R .
C23 C 0.8263(17) 0.7551(12) 0.3495(7) 0.053(3) Uani 1 1 d . U
C24 C 0.8192(17) 0.7151(12) 0.3999(7) 0.056(3) Uani 1 1 d . U
H24 H 0.827243 0.666274 0.404117 0.067 Uiso 1 1 calc R .
C25 C 0.7982(17) 0.7572(12) 0.4451(8) 0.058(3) Uani 1 1 d . U
H25 H 0.798932 0.735629 0.480686 0.070 Uiso 1 1 calc R .
C26 C 0.1225(14) 0.5710(11) 0.2149(7) 0.044(2) Uani 1 1 d . U
C27 C 0.1304(15) 0.4926(11) 0.2253(7) 0.044(3) Uani 1 1 d . U
C28 C 0.1292(15) 0.4634(10) 0.2768(7) 0.045(3) Uani 1 1 d . U
H28 H 0.120760 0.490602 0.305932 0.054 Uiso 1 1 calc R .
C29 C 0.1404(15) 0.3948(10) 0.2846(7) 0.043(3) Uani 1 1 d . U
H29 H 0.134839 0.373708 0.320362 0.052 Uiso 1 1 calc R .
C30 C 0.1605(14) 0.3504(10) 0.2420(7) 0.039(2) Uani 1 1 d . U
C31 C 0.1464(13) 0.3852(10) 0.1904(7) 0.039(3) Uani 1 1 d . U
H31 H 0.145952 0.359907 0.160445 0.047 Uiso 1 1 calc R .
C32 C 0.1333(14) 0.4565(11) 0.1844(7) 0.042(3) Uani 1 1 d . U
H32 H 0.126250 0.479790 0.149809 0.050 Uiso 1 1 calc R .
C33 C 0.1868(14) 0.2775(10) 0.2508(7) 0.039(2) Uani 1 1 d . U
H33A H 0.146038 0.256361 0.281724 0.047 Uiso 1 1 calc R .
H33B H 0.176986 0.254911 0.218867 0.047 Uiso 1 1 calc R .
C34 C 0.3145(15) 0.2609(12) 0.3122(7) 0.048(3) Uani 1 1 d . U
H34 H 0.266775 0.254707 0.341623 0.058 Uiso 1 1 calc R .
C35 C 0.4077(16) 0.2608(12) 0.3230(8) 0.053(3) Uani 1 1 d . U
H35 H 0.426443 0.253669 0.358510 0.063 Uiso 1 1 calc R .
C36 C 0.4809(15) 0.2730(12) 0.2744(8) 0.049(3) Uani 1 1 d . U
C37 C 0.4481(14) 0.2821(10) 0.2258(7) 0.043(3) Uani 1 1 d . U
H37 H 0.491627 0.289844 0.194633 0.052 Uiso 1 1 calc R .
C38 C 0.3473(14) 0.2799(11) 0.2216(7) 0.044(3) Uani 1 1 d . U
H38 H 0.325879 0.286759 0.186666 0.052 Uiso 1 1 calc R .
C39 C 0.5824(15) 0.2751(12) 0.2810(8) 0.053(3) Uani 1 1 d . U
C40 C 0.6064(15) 0.3026(13) 0.3315(8) 0.056(3) Uani 1 1 d . U
H40 H 0.557097 0.312375 0.358957 0.067 Uiso 1 1 calc R .
C41 C 0.7063(15) 0.3133(13) 0.3366(9) 0.059(3) Uani 1 1 d . U
H41 H 0.721914 0.334236 0.366453 0.071 Uiso 1 1 calc R .
C42 C 0.7529(15) 0.2673(11) 0.2562(8) 0.053(3) Uani 1 1 d . U
H42 H 0.801510 0.254992 0.229118 0.063 Uiso 1 1 calc R .
C43 C 0.6538(15) 0.2574(12) 0.2515(8) 0.052(3) Uani 1 1 d . U
H43 H 0.641296 0.234426 0.222025 0.062 Uiso 1 1 calc R .
C44 C 0.8728(15) 0.3097(12) 0.3009(9) 0.057(3) Uani 1 1 d . U
H44A H 0.913645 0.285509 0.273441 0.069 Uiso 1 1 calc R .
H44B H 0.895689 0.292667 0.336240 0.069 Uiso 1 1 calc R .
C45 C 0.8842(15) 0.3886(12) 0.2896(8) 0.053(3) Uani 1 1 d . U
C46 C 0.8842(15) 0.4251(12) 0.3398(8) 0.053(3) Uani 1 1 d . U
H46 H 0.879117 0.401230 0.374785 0.064 Uiso 1 1 calc R .
C47 C 0.8921(15) 0.4952(12) 0.3308(8) 0.053(3) Uani 1 1 d . U
H47 H 0.904456 0.521139 0.358647 0.064 Uiso 1 1 calc R .
C48 C 0.8807(15) 0.5285(12) 0.2761(8) 0.050(3) Uani 1 1 d . U
C49 C 0.8771(14) 0.4903(11) 0.2372(8) 0.047(3) Uani 1 1 d . U
H49 H 0.873804 0.512293 0.201913 0.056 Uiso 1 1 calc R .
C50 C 0.8779(14) 0.4227(12) 0.2450(8) 0.049(3) Uani 1 1 d . U
H50 H 0.873410 0.398404 0.214915 0.059 Uiso 1 1 calc R .
C51 C 0.1234(14) 0.6684(11) 0.1577(7) 0.042(2) Uani 1 1 d . U
C52 C 0.1371(14) 0.7034(10) 0.1024(7) 0.042(3) Uani 1 1 d . U
C53 C 0.1529(14) 0.6656(11) 0.0576(7) 0.043(3) Uani 1 1 d . U
H53 H 0.151630 0.616911 0.064019 0.051 Uiso 1 1 calc R .
C54 C 0.1692(14) 0.6920(10) 0.0080(7) 0.042(3) Uani 1 1 d . U
H54 H 0.176629 0.663226 -0.020169 0.050 Uiso 1 1 calc R .
C55 C 0.1755(15) 0.7637(10) -0.0034(7) 0.044(3) Uani 1 1 d . U
C56 C 0.1641(15) 0.8018(11) 0.0421(7) 0.045(3) Uani 1 1 d . U
H56 H 0.170811 0.850017 0.037110 0.054 Uiso 1 1 calc R .
C57 C 0.1449(14) 0.7725(10) 0.0895(7) 0.042(3) Uani 1 1 d . U
H57 H 0.135327 0.800961 0.117861 0.051 Uiso 1 1 calc R .
C58 C 0.2142(16) 0.7986(11) -0.0589(8) 0.049(2) Uani 1 1 d . U
H58A H 0.205105 0.768938 -0.087037 0.059 Uiso 1 1 calc R .
H58B H 0.176829 0.843201 -0.066802 0.059 Uiso 1 1 calc R .
C59 C 0.3820(16) 0.7593(12) -0.0604(8) 0.053(3) Uani 1 1 d . U
H59 H 0.363090 0.714178 -0.062287 0.064 Uiso 1 1 calc R .
C60 C 0.4856(16) 0.7671(11) -0.0585(8) 0.054(3) Uani 1 1 d . U
H60 H 0.533531 0.731236 -0.066085 0.065 Uiso 1 1 calc R .
C61 C 0.5106(16) 0.8321(12) -0.0446(8) 0.053(3) Uani 1 1 d . U
C62 C 0.4286(16) 0.8883(11) -0.0510(8) 0.052(3) Uani 1 1 d . U
H62 H 0.442859 0.935173 -0.053370 0.063 Uiso 1 1 calc R .
C63 C 0.3401(16) 0.8737(11) -0.0535(7) 0.050(3) Uani 1 1 d . U
H63 H 0.290655 0.909917 -0.050699 0.060 Uiso 1 1 calc R .
C64 C 0.6031(16) 0.8413(12) -0.0376(8) 0.053(3) Uani 1 1 d . U
C65 C 0.6789(16) 0.8017(13) -0.0616(8) 0.054(3) Uani 1 1 d . U
H65 H 0.664309 0.770600 -0.085502 0.065 Uiso 1 1 calc R .
C66 C 0.7680(17) 0.8051(13) -0.0531(8) 0.060(3) Uani 1 1 d . U
H66 H 0.818329 0.777451 -0.070265 0.072 Uiso 1 1 calc R .
C67 C 0.7184(16) 0.8959(13) 0.0083(8) 0.056(3) Uani 1 1 d . U
H67 H 0.732063 0.926072 0.033054 0.067 Uiso 1 1 calc R .
C68 C 0.6264(16) 0.8924(12) -0.0057(8) 0.054(3) Uani 1 1 d . U
H68 H 0.576630 0.924818 0.006183 0.065 Uiso 1 1 calc R .
C69 C 0.8870(15) 0.8579(13) 0.0004(8) 0.055(3) Uani 1 1 d . U
H69A H 0.899291 0.906560 0.002529 0.067 Uiso 1 1 calc R .
H69B H 0.935477 0.839194 -0.026616 0.067 Uiso 1 1 calc R .
C70 C 0.8966(16) 0.8145(12) 0.0573(8) 0.054(3) Uani 1 1 d . U
C71 C 0.9009(15) 0.7453(12) 0.0637(8) 0.052(3) Uani 1 1 d . U
H71 H 0.901900 0.721225 0.033036 0.062 Uiso 1 1 calc R .
C72 C 0.9037(16) 0.7099(13) 0.1105(8) 0.053(3) Uani 1 1 d . U
H72 H 0.918401 0.661514 0.113840 0.064 Uiso 1 1 calc R .
C73 C 0.8843(16) 0.7460(12) 0.1558(7) 0.051(3) Uani 1 1 d . U
C74 C 0.8800(16) 0.8113(12) 0.1492(8) 0.051(3) Uani 1 1 d . U
H74 H 0.863993 0.835185 0.179959 0.061 Uiso 1 1 calc R .
C75 C 0.8962(16) 0.8486(12) 0.1028(7) 0.053(3) Uani 1 1 d . U
H75 H 0.907060 0.896086 0.100487 0.064 Uiso 1 1 calc R .
C76 C 0.8726(16) 0.6065(12) 0.2718(8) 0.051(3) Uani 1 1 d . U
C77 C 0.8474(16) 0.7148(12) 0.3000(8) 0.052(3) Uani 1 1 d . U
C78 C 0.8743(16) 0.7025(12) 0.2142(8) 0.050(3) Uani 1 1 d . U
P1 P 0.0590(5) 0.2180(4) 0.4112(2) 0.0751(19) Uani 1 1 d . U
F1 F 0.0521(10) 0.2864(9) 0.3727(5) 0.083(3) Uani 1 1 d . U
F2 F 0.0680(10) 0.1508(9) 0.4487(6) 0.091(3) Uani 1 1 d . U
F3 F 0.0942(13) 0.1782(10) 0.3626(6) 0.107(4) Uani 1 1 d . U
F4 F 0.1678(12) 0.2289(10) 0.4142(7) 0.105(4) Uani 1 1 d . U
F5 F 0.0257(13) 0.2588(10) 0.4648(6) 0.101(4) Uani 1 1 d . U
F6 F -0.0510(11) 0.2075(9) 0.4057(5) 0.087(3) Uani 1 1 d . U
P2 P 0.3665(13) 0.3929(6) 0.4217(6) 0.172(5) Uani 1 1 d . U
F7 F 0.415(3) 0.4600(12) 0.4224(13) 0.194(6) Uani 1 1 d . U
F8 F 0.314(2) 0.3276(12) 0.4173(11) 0.176(6) Uani 1 1 d . U
F9 F 0.390(2) 0.4002(13) 0.3534(11) 0.185(6) Uani 1 1 d . U
F10 F 0.448(2) 0.3385(11) 0.4274(10) 0.172(5) Uani 1 1 d . U
F11 F 0.348(2) 0.3795(14) 0.4848(11) 0.191(6) Uani 1 1 d . U
F12 F 0.276(3) 0.4430(13) 0.4104(12) 0.192(6) Uani 1 1 d . U
P3 P 0.6612(5) 0.4167(3) 0.1297(3) 0.0580(15) Uani 1 1 d . U
F13 F 0.7472(10) 0.4649(7) 0.1352(6) 0.073(3) Uani 1 1 d . U
F14 F 0.5679(11) 0.3688(8) 0.1248(6) 0.083(3) Uani 1 1 d . U
F15 F 0.6859(11) 0.4204(8) 0.0690(6) 0.084(3) Uani 1 1 d . U
F16 F 0.7332(11) 0.3509(7) 0.1336(6) 0.078(3) Uani 1 1 d . U
F17 F 0.6290(10) 0.4086(7) 0.1934(6) 0.076(3) Uani 1 1 d . U
F18 F 0.5822(10) 0.4853(7) 0.1256(6) 0.075(3) Uani 1 1 d . U
P4 P 0.9949(5) 0.2122(3) 0.1550(2) 0.0601(16) Uani 1 1 d . U
F19 F 1.0963(11) 0.2394(9) 0.1440(5) 0.087(3) Uani 1 1 d . U
F20 F 0.8903(11) 0.1844(9) 0.1633(6) 0.090(3) Uani 1 1 d . U
F21 F 0.9769(11) 0.2370(10) 0.0920(6) 0.095(3) Uani 1 1 d . U
F22 F 1.0358(13) 0.1399(9) 0.1375(7) 0.101(3) Uani 1 1 d . U
F23 F 1.0112(11) 0.1874(10) 0.2123(6) 0.091(3) Uani 1 1 d . U
F24 F 0.9539(11) 0.2832(9) 0.1691(7) 0.095(3) Uani 1 1 d . U
P5 P 0.3407(6) 0.9405(3) 0.0950(2) 0.0702(18) Uani 1 1 d . U
F25 F 0.4374(12) 0.9725(7) 0.0587(5) 0.081(3) Uani 1 1 d . U
F26 F 0.2422(12) 0.9092(7) 0.1291(6) 0.085(3) Uani 1 1 d . U
F27 F 0.2895(11) 0.9544(7) 0.0413(5) 0.080(3) Uani 1 1 d . U
F28 F 0.3801(12) 0.8664(7) 0.0806(6) 0.082(3) Uani 1 1 d . U
F29 F 0.4014(13) 0.9290(8) 0.1453(5) 0.091(3) Uani 1 1 d . U
F30 F 0.3092(13) 1.0121(7) 0.1116(5) 0.084(3) Uani 1 1 d . U
P6 P 0.6138(9) 1.0909(4) 0.3641(3) 0.114(3) Uani 1 1 d . U
F31 F 0.697(2) 1.1162(12) 0.3162(9) 0.164(5) Uani 1 1 d . U
F32 F 0.538(2) 1.0739(11) 0.4059(9) 0.159(5) Uani 1 1 d . U
F33 F 0.608(2) 1.0205(10) 0.3479(8) 0.149(5) Uani 1 1 d . U
F34 F 0.692(2) 1.0670(13) 0.4151(9) 0.159(5) Uani 1 1 d . U
F35 F 0.606(2) 1.1616(12) 0.3869(9) 0.158(5) Uani 1 1 d . U
F36 F 0.553(2) 1.1226(10) 0.3144(8) 0.144(4) Uani 1 1 d . U
N13 N 0.937(2) 0.9511(16) 0.2262(13) 0.121(8) Uani 1 1 d . U
C79 C 0.876(3) 0.990(2) 0.2204(16) 0.118(8) Uani 1 1 d . U
C80 C 0.776(2) 1.0344(19) 0.2027(15) 0.119(9) Uani 1 1 d . U
H80A H 0.792556 1.071700 0.174932 0.179 Uiso 1 1 calc GR .
H80B H 0.741317 1.054008 0.233897 0.179 Uiso 1 1 calc GR .
H80C H 0.733706 1.004130 0.188734 0.179 Uiso 1 1 calc GR .
N14 N 0.389(2) 0.4640(17) 0.2194(14) 0.123(8) Uani 1 1 d . U
C81 C 0.379(2) 0.541(2) 0.2138(15) 0.107(7) Uani 1 1 d . U
C82 C 0.353(2) 0.6061(19) 0.2129(14) 0.100(7) Uani 1 1 d . U
H82A H 0.292045 0.612627 0.234990 0.151 Uiso 1 1 calc GR .
H82B H 0.345350 0.625603 0.176015 0.151 Uiso 1 1 calc GR .
H82C H 0.403588 0.629451 0.227050 0.151 Uiso 1 1 calc GR .
N15 N -0.1078(17) 1.0342(11) 0.0508(9) 0.079(5) Uani 1 1 d . U
C83 C -0.025(2) 1.0148(13) 0.0696(9) 0.066(5) Uani 1 1 d . U
C84 C 0.056(2) 0.9853(15) 0.0936(10) 0.080(6) Uani 1 1 d . U
H84A H 0.066764 0.937032 0.086332 0.120 Uiso 1 1 calc GR .
H84B H 0.044883 0.987480 0.132335 0.120 Uiso 1 1 calc GR .
H84C H 0.112364 1.010249 0.079280 0.120 Uiso 1 1 calc GR .
N16 N 0.267(4) 1.021(2) 0.4482(12) 0.198(14) Uani 1 1 d . U
C85 C 0.300(5) 1.054(3) 0.3911(15) 0.187(14) Uani 1 1 d . U
C86 C 0.261(4) 1.075(3) 0.3285(14) 0.185(14) Uani 1 1 d . U
H86A H 0.214009 1.042448 0.322303 0.278 Uiso 1 1 calc GR .
H86B H 0.316042 1.072663 0.301385 0.278 Uiso 1 1 calc GR .
H86C H 0.229427 1.121740 0.326062 0.278 Uiso 1 1 calc GR .

loop_
_atom_site_aniso_label
_atom_site_aniso_U_11
_atom_site_aniso_U_22
_atom_site_aniso_U_33
_atom_site_aniso_U_23
_atom_site_aniso_U_13
_atom_site_aniso_U_12
N1 0.017(6) 0.066(4) 0.034(3) -0.011(3) 0.010(4) 0.000(5)
N2 0.026(6) 0.063(3) 0.038(4) -0.011(3) 0.015(4) -0.002(4)
N3 0.032(7) 0.063(3) 0.037(4) -0.008(3) 0.020(4) 0.001(4)
N4 0.040(4) 0.079(6) 0.025(4) -0.006(4) 0.022(3) -0.022(5)
N5 0.054(4) 0.082(6) 0.038(6) -0.008(5) 0.010(4) -0.013(4)
N6 0.032(3) 0.057(5) 0.021(3) -0.017(4) 0.017(3) -0.002(4)
N7 0.031(4) 0.082(6) 0.051(5) -0.003(5) 0.013(3) 0.003(4)
N8 0.053(4) 0.059(5) 0.032(5) -0.008(4) 0.009(4) 0.006(4)
N9 0.047(5) 0.094(6) 0.032(5) -0.013(4) -0.002(4) -0.005(4)
N10 0.066(8) 0.067(4) 0.026(3) -0.004(3) 0.002(4) -0.009(5)
N11 0.056(7) 0.072(4) 0.027(4) 0.000(3) 0.012(5) -0.007(5)
N12 0.046(7) 0.068(4) 0.028(4) -0.006(3) 0.002(4) -0.010(5)
C1 0.021(6) 0.064(3) 0.034(3) -0.010(3) 0.009(4) -0.002(4)
C2 0.025(7) 0.063(4) 0.033(3) -0.009(3) 0.013(4) -0.011(5)
C3 0.039(8) 0.063(4) 0.030(4) -0.009(3) 0.012(5) -0.010(5)
C4 0.051(8) 0.064(4) 0.030(4) -0.009(3) 0.015(4) -0.014(5)
C5 0.040(6) 0.066(4) 0.029(4) -0.008(3) 0.018(4) -0.013(5)
C6 0.038(8) 0.066(4) 0.033(3) -0.008(3) 0.013(5) -0.014(5)
C7 0.026(7) 0.064(5) 0.033(3) -0.008(3) 0.013(4) -0.011(5)
C8 0.040(5) 0.068(6) 0.029(4) -0.009(4) 0.023(4) -0.020(5)
C9 0.044(5) 0.098(8) 0.034(5) 0.006(5) 0.019(4) -0.029(5)
C10 0.044(5) 0.097(8) 0.033(5) 0.003(5) 0.018(4) -0.029(5)
C11 0.047(4) 0.086(7) 0.031(5) -0.004(5) 0.018(4) -0.018(4)
C12 0.047(5) 0.091(8) 0.029(5) -0.002(5) 0.016(4) -0.019(5)
C13 0.044(5) 0.084(8) 0.026(4) -0.005(5) 0.021(4) -0.016(5)
C14 0.047(4) 0.081(6) 0.030(6) -0.004(5) 0.018(4) -0.015(4)
C15 0.047(5) 0.081(6) 0.035(7) -0.004(5) 0.018(5) -0.015(4)
C16 0.049(5) 0.082(6) 0.043(7) -0.005(5) 0.013(5) -0.015(4)
C17 0.056(5) 0.086(6) 0.040(7) 0.000(5) 0.009(5) -0.014(5)
C18 0.055(5) 0.085(7) 0.039(7) 0.002(5) 0.013(5) -0.015(5)
C19 0.054(4) 0.081(6) 0.031(4) -0.015(4) 0.008(4) -0.012(4)
C20 0.063(6) 0.073(5) 0.027(4) -0.008(4) 0.010(4) -0.008(5)
C21 0.069(8) 0.075(5) 0.031(4) -0.004(4) 0.015(5) -0.007(6)
C22 0.063(8) 0.072(4) 0.027(4) -0.001(4) 0.012(5) -0.008(5)
C23 0.058(7) 0.072(4) 0.025(3) -0.001(3) 0.006(4) -0.009(5)
C24 0.069(9) 0.070(5) 0.025(3) -0.003(4) 0.009(5) -0.006(6)
C25 0.070(8) 0.075(5) 0.027(4) -0.006(4) 0.009(5) -0.006(5)
C26 0.030(6) 0.063(3) 0.037(4) -0.009(2) 0.015(4) -0.003(4)
C27 0.036(7) 0.063(3) 0.029(4) -0.010(2) 0.015(4) -0.004(4)
C28 0.044(8) 0.060(4) 0.028(4) -0.013(3) 0.015(4) -0.004(5)
C29 0.042(7) 0.061(4) 0.024(4) -0.013(3) 0.018(5) -0.004(5)
C30 0.028(5) 0.062(4) 0.026(4) -0.016(3) 0.011(4) -0.005(4)
C31 0.024(7) 0.067(4) 0.027(4) -0.014(3) 0.011(4) -0.005(4)
C32 0.029(7) 0.067(4) 0.029(4) -0.011(3) 0.013(5) -0.003(4)
C33 0.032(4) 0.063(4) 0.021(5) -0.016(4) 0.016(3) -0.004(4)
C34 0.039(4) 0.081(8) 0.024(4) -0.012(5) 0.012(3) -0.012(5)
C35 0.039(4) 0.091(8) 0.027(4) -0.004(5) 0.012(3) -0.014(5)
C36 0.039(3) 0.076(7) 0.029(4) -0.002(5) 0.014(3) -0.005(4)
C37 0.032(4) 0.065(7) 0.027(4) -0.007(5) 0.019(3) 0.003(5)
C38 0.033(4) 0.069(7) 0.025(4) -0.011(5) 0.019(3) 0.002(5)
C39 0.037(3) 0.078(7) 0.038(5) 0.004(5) 0.013(3) -0.003(4)
C40 0.031(4) 0.092(8) 0.041(5) -0.003(5) 0.012(4) -0.003(5)
C41 0.030(4) 0.092(8) 0.052(6) -0.008(5) 0.013(4) 0.001(5)
C42 0.037(4) 0.070(7) 0.045(6) 0.005(5) 0.014(4) -0.001(5)
C43 0.038(4) 0.073(7) 0.039(5) 0.005(5) 0.014(4) -0.003(5)
C44 0.030(4) 0.079(5) 0.056(6) 0.002(4) 0.010(4) 0.004(4)
C45 0.031(6) 0.079(5) 0.044(5) 0.000(3) 0.009(5) 0.004(4)
C46 0.035(7) 0.080(4) 0.038(5) 0.005(3) 0.010(5) 0.004(5)
C47 0.040(8) 0.080(4) 0.036(4) 0.003(3) 0.007(5) 0.002(5)
C48 0.039(7) 0.073(3) 0.034(4) -0.001(3) 0.006(4) -0.001(4)
C49 0.025(7) 0.076(4) 0.038(5) -0.004(3) 0.008(5) -0.001(5)
C50 0.028(7) 0.076(4) 0.042(5) -0.003(4) 0.003(5) -0.002(5)
C51 0.026(6) 0.063(4) 0.034(3) -0.009(3) 0.013(4) 0.000(4)
C52 0.034(7) 0.059(4) 0.033(3) -0.012(3) 0.007(4) -0.007(4)
C53 0.037(8) 0.058(4) 0.034(3) -0.012(3) 0.001(4) -0.002(5)
C54 0.036(7) 0.057(4) 0.033(3) -0.013(3) -0.001(4) -0.001(5)
C55 0.044(6) 0.057(4) 0.031(4) -0.012(3) -0.001(4) -0.001(4)
C56 0.046(8) 0.058(4) 0.032(4) -0.013(3) 0.007(4) -0.007(5)
C57 0.036(8) 0.059(4) 0.032(4) -0.012(3) 0.007(4) -0.006(5)
C58 0.053(4) 0.057(5) 0.034(4) -0.010(4) 0.008(4) 0.007(4)
C59 0.051(5) 0.058(5) 0.047(7) -0.009(5) 0.011(5) 0.005(4)
C60 0.052(4) 0.063(5) 0.044(7) -0.011(5) 0.009(5) 0.004(4)
C61 0.052(4) 0.064(5) 0.042(6) -0.011(5) 0.006(4) 0.004(4)
C62 0.052(4) 0.062(5) 0.039(7) -0.007(5) 0.016(5) 0.003(4)
C63 0.051(4) 0.059(5) 0.034(7) -0.009(5) 0.015(5) 0.005(4)
C64 0.053(4) 0.076(6) 0.028(6) -0.005(5) 0.005(4) -0.001(4)
C65 0.049(4) 0.087(7) 0.029(6) -0.014(5) -0.004(4) 0.000(4)
C66 0.050(4) 0.096(7) 0.035(6) -0.016(5) -0.007(4) -0.001(5)
C67 0.052(5) 0.086(7) 0.027(6) -0.004(5) 0.005(4) -0.005(4)
C68 0.051(5) 0.079(6) 0.030(6) -0.007(5) 0.005(4) -0.001(4)
C69 0.047(5) 0.090(6) 0.028(4) -0.005(4) -0.002(4) -0.009(5)
C70 0.047(6) 0.084(5) 0.028(4) -0.005(4) 0.003(4) -0.004(5)
C71 0.041(8) 0.083(5) 0.030(3) -0.009(4) 0.006(5) -0.005(5)
C72 0.049(8) 0.079(5) 0.032(3) -0.008(3) 0.002(5) -0.010(6)
C73 0.050(7) 0.073(4) 0.029(3) -0.003(3) 0.004(4) -0.011(5)
C74 0.053(8) 0.073(4) 0.025(4) -0.002(3) 0.000(5) -0.010(5)
C75 0.056(8) 0.076(5) 0.026(4) -0.001(3) 0.004(4) -0.006(6)
C76 0.046(7) 0.073(3) 0.029(4) -0.002(3) 0.007(4) -0.002(4)
C77 0.057(7) 0.072(4) 0.026(3) -0.002(3) 0.003(4) -0.007(5)
C78 0.054(7) 0.068(4) 0.029(3) -0.005(3) 0.002(4) -0.010(5)
P1 0.068(4) 0.103(4) 0.042(3) 0.023(3) 0.019(3) -0.003(3)
F1 0.069(7) 0.121(6) 0.054(5) 0.020(5) -0.001(5) -0.020(5)
F2 0.058(6) 0.126(6) 0.076(6) 0.028(5) 0.020(5) -0.006(5)
F3 0.101(8) 0.134(7) 0.073(5) 0.008(6) 0.029(5) -0.002(6)
F4 0.069(5) 0.143(9) 0.087(8) 0.051(6) 0.001(4) -0.018(5)
F5 0.112(9) 0.130(7) 0.055(5) 0.014(5) 0.007(5) -0.012(7)
F6 0.069(5) 0.127(9) 0.055(6) 0.030(6) 0.010(4) -0.016(5)
P2 0.263(13) 0.091(5) 0.150(8) -0.022(6) 0.061(8) -0.011(7)
F7 0.280(15) 0.098(7) 0.196(13) -0.046(9) 0.059(12) -0.013(9)
F8 0.267(14) 0.102(7) 0.149(11) -0.026(8) 0.048(10) -0.015(8)
F9 0.271(17) 0.119(11) 0.151(9) -0.019(7) 0.053(9) -0.014(10)
F10 0.273(14) 0.096(7) 0.144(10) -0.043(8) 0.039(10) -0.013(8)
F11 0.272(17) 0.141(12) 0.150(9) -0.042(8) 0.052(9) -0.015(10)
F12 0.274(14) 0.106(8) 0.179(12) -0.018(10) 0.060(11) -0.005(8)
P3 0.045(3) 0.059(3) 0.068(3) -0.010(2) 0.010(2) -0.007(3)
F13 0.057(5) 0.075(5) 0.085(7) -0.010(5) 0.007(5) -0.002(4)
F14 0.070(5) 0.082(5) 0.095(7) -0.011(6) -0.001(5) -0.009(5)
F15 0.077(8) 0.098(8) 0.076(5) -0.012(4) 0.005(4) -0.004(5)
F16 0.070(5) 0.076(5) 0.087(7) -0.018(5) 0.004(5) 0.000(4)
F17 0.068(7) 0.080(7) 0.076(5) -0.008(4) 0.011(4) -0.001(5)
F18 0.055(5) 0.079(5) 0.088(7) -0.002(5) 0.007(5) -0.007(4)
P4 0.060(4) 0.090(4) 0.034(3) -0.027(3) -0.002(2) -0.005(3)
F19 0.074(5) 0.135(7) 0.059(6) -0.050(6) 0.010(4) -0.016(5)
F20 0.083(5) 0.133(8) 0.060(6) -0.023(6) -0.007(4) -0.029(5)
F21 0.054(7) 0.155(9) 0.073(5) -0.017(5) 0.007(4) -0.005(6)
F22 0.101(7) 0.122(6) 0.085(7) -0.035(5) -0.010(6) -0.010(5)
F23 0.059(7) 0.146(8) 0.071(5) -0.027(4) 0.002(4) -0.009(6)
F24 0.070(7) 0.120(6) 0.097(7) -0.027(5) 0.016(6) -0.019(5)
P5 0.108(4) 0.069(3) 0.032(3) -0.001(2) 0.001(3) -0.012(3)
F25 0.107(6) 0.078(6) 0.053(5) 0.007(5) 0.006(4) -0.009(5)
F26 0.116(6) 0.067(6) 0.065(6) 0.001(5) 0.017(5) -0.010(5)
F27 0.110(6) 0.084(7) 0.044(4) -0.016(4) 0.004(4) -0.003(5)
F28 0.106(8) 0.075(4) 0.064(7) -0.013(4) 0.001(5) -0.010(4)
F29 0.134(7) 0.100(7) 0.040(4) -0.006(4) -0.003(5) -0.021(6)
F30 0.140(8) 0.071(5) 0.038(5) -0.010(4) 0.020(5) -0.019(4)
P6 0.209(8) 0.074(4) 0.053(4) 0.005(3) 0.010(4) -0.012(5)
F31 0.230(9) 0.122(10) 0.108(8) 0.056(8) 0.049(8) 0.014(9)
F32 0.220(9) 0.104(8) 0.125(8) 0.046(7) 0.048(8) 0.000(8)
F33 0.249(14) 0.095(6) 0.094(9) 0.017(6) -0.022(8) -0.002(6)
F34 0.243(10) 0.140(11) 0.090(7) 0.016(8) -0.004(8) -0.037(9)
F35 0.264(14) 0.111(7) 0.095(9) -0.003(7) 0.015(8) -0.031(7)
F36 0.244(10) 0.079(8) 0.102(7) 0.013(7) -0.004(8) -0.015(9)
N13 0.102(18) 0.119(18) 0.127(18) -0.023(15) 0.041(14) 0.025(12)
C79 0.104(18) 0.116(18) 0.127(18) -0.038(15) 0.027(14) 0.025(12)
C80 0.099(18) 0.120(19) 0.13(2) -0.028(16) 0.033(15) 0.022(14)
N14 0.074(15) 0.138(13) 0.152(19) -0.015(16) 0.012(13) -0.014(13)
C81 0.059(14) 0.138(13) 0.120(17) -0.011(15) 0.013(12) -0.013(13)
C82 0.052(15) 0.138(13) 0.106(18) -0.009(16) 0.016(13) -0.013(13)
N15 0.082(13) 0.073(12) 0.079(12) -0.029(10) 0.017(9) 0.006(10)
C83 0.072(13) 0.073(12) 0.046(11) -0.018(9) 0.035(8) 0.002(10)
C84 0.079(13) 0.102(15) 0.052(12) -0.018(11) 0.031(9) 0.011(11)
N16 0.34(4) 0.20(3) 0.057(12) -0.066(15) 0.003(17) 0.00(3)
C85 0.33(4) 0.19(2) 0.057(12) -0.072(15) 0.001(16) -0.01(3)
C86 0.31(4) 0.18(3) 0.062(12) -0.054(17) 0.007(17) 0.01(3)

loop_
_atom_type_symbol
_atom_type_description
_atom_type_scat_dispersion_real
_atom_type_scat_dispersion_imag
_atom_type_scat_source
C C 0.0181 0.0091 'International Tables Vol C Tables 4.2.6.8 and 6.1.1.4'
H H 0.0000 0.0000 'International Tables Vol C Tables 4.2.6.8 and 6.1.1.4'
F F 0.0727 0.0534 'International Tables Vol C Tables 4.2.6.8 and 6.1.1.4'
N N 0.0311 0.0180 'International Tables Vol C Tables 4.2.6.8 and 6.1.1.4'
P P 0.2955 0.4335 'International Tables Vol C Tables 4.2.6.8 and 6.1.1.4'

loop_
_geom_angle_atom_site_label_1
_geom_angle_atom_site_label_2
_geom_angle_atom_site_label_3
_geom_angle
C51 N1 C1 116.9(18)
C1 N2 C26 113.4(16)
C51 N3 C26 117.0(16)
C9 N4 C8 121.1(18)
C9 N4 C13 115.9(18)
C13 N4 C8 122.3(14)
C16 N5 C17 125(2)
C16 N5 C19 116(2)
C17 N5 C19 119(2)
C33 N6 C34 123.6(14)
C38 N6 C33 118.3(17)
C38 N6 C34 117.3(18)
C41 N7 C42 118.2(19)
C41 N7 C44 124(2)
C42 N7 C44 117.4(17)
C59 N8 C58 123.0(19)
C59 N8 C63 116.8(19)
C63 N8 C58 119.8(17)
C67 N9 C66 121.6(19)
C67 N9 C69 116.1(18)
C69 N9 C66 122.2(18)
C77 N10 C78 115.4(19)
C76 N11 C77 115.3(16)
C78 N12 C76 115.5(17)
N1 C1 N2 123.9(16)
N1 C1 C2 125.3(18)
N2 C1 C2 110.3(16)
C3 C2 C1 112.5(16)
C7 C2 C1 125(2)
C7 C2 C3 122.5(19)
C4 C3 C2 118.6(18)
C5 C4 C3 118(2)
C4 C5 C6 119.2(17)
C4 C5 C8 123(2)
C8 C5 C6 117.6(17)
C7 C6 C5 115.8(19)
C2 C7 C6 126(2)
C5 C8 N4 104.5(15)
C10 C9 N4 126(2)
C9 C10 C11 120.7(18)
C12 C11 C10 112(2)
C12 C11 C14 126(2)
C14 C11 C10 121.4(17)
C11 C12 C13 123(2)
N4 C13 C12 121.6(17)
C11 C14 C15 122(2)
C11 C14 C18 121(2)
C18 C14 C15 117(2)
C14 C15 C16 120(2)
N5 C16 C15 117(2)
N5 C17 C18 124(2)
C14 C18 C17 116(2)
N5 C19 C20 107.2(18)
C21 C20 C19 122(2)
C25 C20 C19 116.5(19)
C25 C20 C21 121.8(19)
C20 C21 C22 115(2)
C23 C22 C21 123(2)
C22 C23 C24 125(2)
C22 C23 C77 118.7(18)
C24 C23 C77 116.2(19)
C23 C24 C25 113(2)
C20 C25 C24 120.8(19)
N2 C26 C27 118.2(16)
N3 C26 N2 122.0(18)
N3 C26 C27 119.8(16)
C28 C27 C26 118.5(17)
C32 C27 C26 118.5(18)
C32 C27 C28 123(2)
C29 C28 C27 117.1(17)
C28 C29 C30 124.4(18)
C31 C30 C29 113.2(18)
C31 C30 C33 122.9(16)
C33 C30 C29 123.8(17)
C32 C31 C30 119.0(17)
C27 C32 C31 121.8(19)
N6 C33 C30 107.8(16)
C35 C34 N6 124.7(16)
C34 C35 C36 115.4(18)
C37 C36 C35 118.3(19)
C37 C36 C39 121.2(16)
C39 C36 C35 120.5(18)
C36 C37 C38 119.0(16)
N6 C38 C37 125.3(19)
C36 C39 C40 116.3(16)
C43 C39 C36 129(2)
C43 C39 C40 114(2)
C41 C40 C39 117.9(17)
N7 C41 C40 122(2)
N7 C42 C43 119.3(17)
C39 C43 C42 128(2)
N7 C44 C45 111.4(18)
C46 C45 C44 114.1(18)
C50 C45 C44 125(2)
C50 C45 C46 120(2)
C47 C46 C45 115.1(18)
C46 C47 C48 117(2)
C47 C48 C76 114.0(18)
C49 C48 C47 119(2)
C49 C48 C76 126.5(19)
C48 C49 C50 123(2)
C45 C50 C49 124(2)
N1 C51 N3 126.4(18)
N1 C51 C52 115.2(18)
N3 C51 C52 118.3(16)
C53 C52 C51 121.4(18)
C57 C52 C51 125.2(17)
C57 C52 C53 113.1(17)
C54 C53 C52 125(2)
C53 C54 C55 119.5(18)
C54 C55 C56 115.4(18)
C54 C55 C58 123.4(16)
C56 C55 C58 119.9(18)
C57 C56 C55 122(2)
C56 C57 C52 125.1(18)
N8 C58 C55 110.7(17)
N8 C59 C60 125(2)
C61 C60 C59 116.2(19)
C60 C61 C62 112(2)
C64 C61 C60 120(2)
C64 C61 C62 127(2)
C63 C62 C61 122(2)
C62 C63 N8 124(2)
C61 C64 C65 121(2)
C61 C64 C68 121(2)
C65 C64 C68 118(2)
C66 C65 C64 123(2)
C65 C66 N9 118(2)
N9 C67 C68 117(2)
C67 C68 C64 122(2)
N9 C69 C70 109.0(17)
C71 C70 C69 122.4(19)
C71 C70 C75 118(2)
C75 C70 C69 120(2)
C72 C71 C70 122(2)
C71 C72 C73 118(2)
C72 C73 C78 119(2)
C74 C73 C72 118(2)
C74 C73 C78 123.0(18)
C73 C74 C75 125(2)
C74 C75 C70 116(2)
N11 C76 N12 121(2)
N11 C76 C48 124.5(18)
N12 C76 C48 114.7(17)
N10 C77 N11 125.3(19)
N10 C77 C23 121(2)
N11 C77 C23 113.3(17)
N10 C78 C73 111.9(18)
N12 C78 N10 127.7(19)
N12 C78 C73 120.3(18)
F1 P1 F5 92.4(9)
F1 P1 F6 90.3(8)
F2 P1 F1 178.8(9)
F2 P1 F3 90.1(10)
F2 P1 F4 90.6(9)
F2 P1 F5 88.1(9)
F2 P1 F6 90.9(9)
F3 P1 F1 89.4(9)
F3 P1 F4 85.7(11)
F3 P1 F5 177.3(11)
F3 P1 F6 92.6(10)
F4 P1 F1 88.2(9)
F4 P1 F5 92.2(11)
F4 P1 F6 177.8(9)
F6 P1 F5 89.5(9)
F7 P2 F8 176(2)
F7 P2 F9 88.9(16)
F7 P2 F11 94.4(18)
F7 P2 F12 82.8(17)
F8 P2 F9 87.9(16)
F8 P2 F11 89.0(16)
F8 P2 F12 94(2)
F10 P2 F7 104(2)
F10 P2 F8 79.0(16)
F10 P2 F9 90.6(16)
F10 P2 F11 85.2(17)
F10 P2 F12 172(2)
F11 P2 F9 175.2(16)
F12 P2 F9 84.8(17)
F12 P2 F11 99.1(17)
F13 P3 F14 177.6(8)
F13 P3 F17 93.5(8)
F13 P3 F18 90.6(8)
F15 P3 F13 90.9(8)
F15 P3 F14 90.1(9)
F15 P3 F16 86.5(8)
F15 P3 F17 175.6(9)
F15 P3 F18 93.6(8)
F16 P3 F13 90.9(8)
F16 P3 F14 91.3(8)
F16 P3 F17 93.0(8)
F16 P3 F18 178.5(9)
F17 P3 F14 85.5(8)
F17 P3 F18 86.7(8)
F18 P3 F14 87.2(8)
F19 P4 F20 177.2(8)
F19 P4 F21 88.5(8)
F19 P4 F22 90.7(9)
F20 P4 F21 88.9(8)
F22 P4 F20 88.5(9)
F22 P4 F21 88.3(9)
F23 P4 F19 92.3(9)
F23 P4 F20 90.4(9)
F23 P4 F21 178.3(11)
F23 P4 F22 90.2(10)
F23 P4 F24 92.6(10)
F24 P4 F19 89.6(9)
F24 P4 F20 91.1(9)
F24 P4 F21 88.9(10)
F24 P4 F22 177.2(10)
F26 P5 F25 177.8(9)
F27 P5 F25 85.4(8)
F27 P5 F26 92.4(9)
F28 P5 F25 88.8(8)
F28 P5 F26 91.2(8)
F28 P5 F27 90.7(8)
F29 P5 F25 88.9(9)
F29 P5 F26 93.3(9)
F29 P5 F27 174.2(10)
F29 P5 F28 88.7(9)
F30 P5 F25 89.6(8)
F30 P5 F26 90.5(8)
F30 P5 F27 93.3(9)
F30 P5 F28 175.5(11)
F30 P5 F29 87.1(9)
F31 P6 F34 97.4(15)
F32 P6 F31 175.7(14)
F32 P6 F33 86.8(15)
F32 P6 F34 84.3(14)
F32 P6 F35 84.3(14)
F32 P6 F36 102.5(17)
F33 P6 F31 96.9(15)
F33 P6 F34 97.1(14)
F33 P6 F35 170.9(17)
F33 P6 F36 89.4(12)
F35 P6 F31 92.0(14)
F35 P6 F34 83.4(14)
F35 P6 F36 91.2(13)
F36 P6 F31 75.4(13)
F36 P6 F34 170.9(13)
N13 C79 C80 167(4)
C82 C81 N14 169(3)
N15 C83 C84 171(3)
N16 C85 C86 142(5)

loop_
_geom_bond_atom_site_label_1
_geom_bond_atom_site_label_2
_geom_bond_distance
N1 C1 1.35(2)
N1 C51 1.28(2)
N2 C1 1.36(3)
N2 C26 1.42(3)
N3 C26 1.35(3)
N3 C51 1.30(3)
N4 C8 1.54(3)
N4 C9 1.33(3)
N4 C13 1.35(3)
N5 C16 1.23(3)
N5 C17 1.34(3)
N5 C19 1.42(3)
N6 C33 1.38(2)
N6 C34 1.40(3)
N6 C38 1.28(2)
N7 C41 1.34(3)
N7 C42 1.38(3)
N7 C44 1.38(3)
N8 C58 1.40(3)
N8 C59 1.32(3)
N8 C63 1.37(3)
N9 C66 1.50(3)
N9 C67 1.37(3)
N9 C69 1.45(3)
N10 C77 1.23(3)
N10 C78 1.37(3)
N11 C76 1.32(3)
N11 C77 1.41(3)
N12 C76 1.43(3)
N12 C78 1.22(3)
C1 C2 1.54(3)
C2 C3 1.42(3)
C2 C7 1.19(3)
C3 C4 1.37(3)
C4 C5 1.34(3)
C5 C6 1.50(3)
C5 C8 1.47(3)
C6 C7 1.30(3)
C9 C10 1.31(3)
C10 C11 1.50(3)
C11 C12 1.36(3)
C11 C14 1.36(3)
C12 C13 1.42(3)
C14 C15 1.45(3)
C14 C18 1.40(3)
C15 C16 1.52(3)
C17 C18 1.42(3)
C19 C20 1.48(3)
C20 C21 1.40(3)
C20 C25 1.38(3)
C21 C22 1.43(3)
C22 C23 1.29(3)
C23 C24 1.42(3)
C23 C77 1.55(3)
C24 C25 1.47(3)
C26 C27 1.53(3)
C27 C28 1.36(3)
C27 C32 1.31(3)
C28 C29 1.33(3)
C29 C30 1.45(3)
C30 C31 1.43(3)
C30 C33 1.44(3)
C31 C32 1.39(3)
C34 C35 1.35(3)
C35 C36 1.53(3)
C36 C37 1.34(3)
C36 C39 1.44(3)
C37 C38 1.42(3)
C39 C40 1.52(3)
C39 C43 1.23(3)
C40 C41 1.44(3)
C42 C43 1.42(3)
C44 C45 1.56(3)
C45 C46 1.52(3)
C45 C50 1.25(3)
C46 C47 1.38(3)
C47 C48 1.48(3)
C48 C49 1.31(3)
C48 C76 1.52(3)
C49 C50 1.32(3)
C51 C52 1.49(3)
C52 C53 1.41(3)
C52 C57 1.37(3)
C53 C54 1.31(3)
C54 C55 1.41(3)
C55 C56 1.43(3)
C55 C58 1.56(3)
C56 C57 1.28(3)
C59 C60 1.47(3)
C60 C61 1.44(3)
C61 C62 1.53(3)
C61 C64 1.34(3)
C62 C63 1.29(3)
C64 C65 1.39(3)
C64 C68 1.43(3)
C65 C66 1.29(3)
C67 C68 1.37(3)
C69 C70 1.60(3)
C70 C71 1.35(3)
C70 C75 1.39(3)
C71 C72 1.30(3)
C72 C73 1.41(3)
C73 C74 1.27(3)
C73 C78 1.62(3)
C74 C75 1.32(3)
P1 F1 1.567(17)
P1 F2 1.537(17)
P1 F3 1.547(19)
P1 F4 1.555(18)
P1 F5 1.656(19)
P1 F6 1.581(17)
P2 F7 1.53(3)
P2 F8 1.54(3)
P2 F9 1.71(3)
P2 F10 1.50(3)
P2 F11 1.58(3)
P2 F12 1.56(4)
P3 F13 1.610(15)
P3 F14 1.684(16)
P3 F15 1.533(16)
P3 F16 1.567(16)
P3 F17 1.620(15)
P3 F18 1.665(16)
P4 F19 1.536(17)
P4 F20 1.581(17)
P4 F21 1.646(17)
P4 F22 1.578(19)
P4 F23 1.508(17)
P4 F24 1.525(18)
P5 F25 1.676(17)
P5 F26 1.667(17)
P5 F27 1.582(16)
P5 F28 1.579(16)
P5 F29 1.578(17)
P5 F30 1.528(16)
P6 F31 1.66(2)
P6 F32 1.45(2)
P6 F33 1.49(2)
P6 F34 1.76(3)
P6 F35 1.55(2)
P6 F36 1.62(3)
N13 C79 1.10(4)
C79 C80 1.66(5)
N14 C81 1.49(5)
C81 C82 1.30(5)
N15 C83 1.30(3)
C83 C84 1.38(4)
N16 C85 1.55(6)
C85 C86 1.72(6)

loop_
_geom_torsion_atom_site_label_1
_geom_torsion_atom_site_label_2
_geom_torsion_atom_site_label_3
_geom_torsion_atom_site_label_4
_geom_torsion
N1 C1 C2 C3 8(3)
N1 C1 C2 C7 -173.1(19)
N1 C51 C52 C53 177.7(18)
N1 C51 C52 C57 4(3)
N2 C1 C2 C3 -179.8(17)
N2 C1 C2 C7 0(3)
N2 C26 C27 C28 -4(3)
N2 C26 C27 C32 173.0(18)
N3 C26 C27 C28 177.5(18)
N3 C26 C27 C32 -6(3)
N3 C51 C52 C53 1(3)
N3 C51 C52 C57 -173(2)
N4 C9 C10 C11 -9(4)
N5 C17 C18 C14 10(3)
N5 C19 C20 C21 84(3)
N5 C19 C20 C25 -95(3)
N6 C34 C35 C36 2(3)
N7 C42 C43 C39 6(4)
N7 C44 C45 C46 96(2)
N7 C44 C45 C50 -72(3)
N8 C59 C60 C61 13(3)
N9 C67 C68 C64 8(3)
N9 C69 C70 C71 72(3)
N9 C69 C70 C75 -105(2)
C1 N1 C51 N3 -3(3)
C1 N1 C51 C52 179.6(16)
C1 N2 C26 N3 0(3)
C1 N2 C26 C27 -178.3(17)
C1 C2 C3 C4 179.3(17)
C1 C2 C7 C6 176.9(19)
C2 C3 C4 C5 4(3)
C3 C2 C7 C6 -4(3)
C3 C4 C5 C6 -4(3)
C3 C4 C5 C8 179.8(19)
C4 C5 C6 C7 1(3)
C4 C5 C8 N4 -99(2)
C5 C6 C7 C2 3(3)
C6 C5 C8 N4 85(2)
C7 C2 C3 C4 0(3)
C8 N4 C9 C10 -178(2)
C8 N4 C13 C12 178.3(19)
C8 C5 C6 C7 177.0(18)
C9 N4 C8 C5 62(3)
C9 N4 C13 C12 -12(3)
C9 C10 C11 C12 6(3)
C9 C10 C11 C14 177(2)
C10 C11 C12 C13 -6(3)
C10 C11 C14 C15 44(3)
C10 C11 C14 C18 -138(2)
C11 C12 C13 N4 10(4)
C11 C14 C15 C16 -177.3(19)
C11 C14 C18 C17 170.9(19)
C12 C11 C14 C15 -147(2)
C12 C11 C14 C18 32(4)
C13 N4 C8 C5 -128(2)
C13 N4 C9 C10 11(4)
C14 C11 C12 C13 -177(2)
C14 C15 C16 N5 4(3)
C15 C14 C18 C17 -10(3)
C16 N5 C17 C18 -2(3)
C16 N5 C19 C20 -94(2)
C17 N5 C16 C15 -5(3)
C17 N5 C19 C20 78(2)
C18 C14 C15 C16 4(3)
C19 N5 C16 C15 167.0(16)
C19 N5 C17 C18 -174.1(19)
C19 C20 C21 C22 -172(2)
C19 C20 C25 C24 170(2)
C20 C21 C22 C23 -3(4)
C21 C20 C25 C24 -9(4)
C21 C22 C23 C24 2(4)
C21 C22 C23 C77 178(2)
C22 C23 C24 C25 -3(4)
C22 C23 C77 N10 3(4)
C22 C23 C77 N11 -176(2)
C23 C24 C25 C20 7(3)
C24 C23 C77 N10 180(2)
C24 C23 C77 N11 1(3)
C25 C20 C21 C22 7(4)
C26 N2 C1 N1 -6(3)
C26 N2 C1 C2 -179.2(15)
C26 N3 C51 N1 -2(3)
C26 N3 C51 C52 174.7(16)
C26 C27 C28 C29 -177.2(19)
C26 C27 C32 C31 176.0(19)
C27 C28 C29 C30 5(3)
C28 C27 C32 C31 -7(3)
C28 C29 C30 C31 -13(3)
C28 C29 C30 C33 170(2)
C29 C30 C31 C32 11(3)
C29 C30 C33 N6 -78(2)
C30 C31 C32 C27 -2(3)
C31 C30 C33 N6 106(2)
C32 C27 C28 C29 6(3)
C33 N6 C34 C35 -172(2)
C33 N6 C38 C37 171.8(18)
C33 C30 C31 C32 -171.9(18)
C34 N6 C33 C30 95(2)
C34 N6 C38 C37 2(3)
C34 C35 C36 C37 -1(3)
C34 C35 C36 C39 179(2)
C35 C36 C37 C38 0(3)
C35 C36 C39 C40 -32(3)
C35 C36 C39 C43 148(2)
C36 C37 C38 N6 0(3)
C36 C39 C40 C41 -173(2)
C36 C39 C43 C42 172(2)
C37 C36 C39 C40 148(2)
C37 C36 C39 C43 -33(4)
C38 N6 C33 C30 -74.8(19)
C38 N6 C34 C35 -2(3)
C39 C36 C37 C38 -180(2)
C39 C40 C41 N7 -5(3)
C40 C39 C43 C42 -8(3)
C41 N7 C42 C43 -2(3)
C41 N7 C44 C45 -67(3)
C42 N7 C41 C40 3(3)
C42 N7 C44 C45 104(2)
C43 C39 C40 C41 8(3)
C44 N7 C41 C40 174(2)
C44 N7 C42 C43 -173.8(19)
C44 C45 C46 C47 -178.7(18)
C44 C45 C50 C49 172(2)
C45 C46 C47 C48 11(3)
C46 C45 C50 C49 4(3)
C46 C47 C48 C49 -9(3)
C46 C47 C48 C76 169.7(19)
C47 C48 C49 C50 4(3)
C47 C48 C76 N11 -15(3)
C47 C48 C76 N12 168.3(17)
C48 C49 C50 C45 -2(3)
C49 C48 C76 N11 164(2)
C49 C48 C76 N12 -13(3)
C50 C45 C46 C47 -10(3)
C51 N1 C1 N2 8(3)
C51 N1 C1 C2 179.8(18)
C51 N3 C26 N2 4(3)
C51 N3 C26 C27 -177.7(18)
C51 C52 C53 C54 -177.3(19)
C51 C52 C57 C56 174(2)
C52 C53 C54 C55 2(3)
C53 C52 C57 C56 0(3)
C53 C54 C55 C56 1(3)
C53 C54 C55 C58 167.6(19)
C54 C55 C56 C57 -3(3)
C54 C55 C58 N8 -96(2)
C55 C56 C57 C52 3(3)
C56 C55 C58 N8 71(2)
C57 C52 C53 C54 -3(3)
C58 N8 C59 C60 -176.7(18)
C58 N8 C63 C62 176.5(18)
C58 C55 C56 C57 -170.6(19)
C59 N8 C58 C55 72(2)
C59 N8 C63 C62 4(3)
C59 C60 C61 C62 -18(3)
C59 C60 C61 C64 174.4(18)
C60 C61 C62 C63 19(3)
C60 C61 C64 C65 24(3)
C60 C61 C64 C68 -157(2)
C61 C62 C63 N8 -12(3)
C61 C64 C65 C66 -175(2)
C61 C64 C68 C67 170(2)
C62 C61 C64 C65 -142(2)
C62 C61 C64 C68 37(3)
C63 N8 C58 C55 -100(2)
C63 N8 C59 C60 -4(3)
C64 C61 C62 C63 -175(2)
C64 C65 C66 N9 0(3)
C65 C64 C68 C67 -10(3)
C66 N9 C67 C68 -2(3)
C66 N9 C69 C70 -99(2)
C67 N9 C66 C65 -3(3)
C67 N9 C69 C70 79(2)
C68 C64 C65 C66 6(3)
C69 N9 C66 C65 175(2)
C69 N9 C67 C68 -179.5(19)
C69 C70 C71 C72 -176.4(19)
C69 C70 C75 C74 163.6(19)
C70 C71 C72 C73 11(3)
C71 C70 C75 C74 -14(3)
C71 C72 C73 C74 -11(3)
C71 C72 C73 C78 172.6(19)
C72 C73 C74 C75 -3(4)
C72 C73 C78 N10 -180(2)
C72 C73 C78 N12 -2(3)
C73 C74 C75 C70 15(4)
C74 C73 C78 N10 4(3)
C74 C73 C78 N12 -179(2)
C75 C70 C71 C72 1(3)
C76 N11 C77 N10 1(3)
C76 N11 C77 C23 179.6(19)
C76 N12 C78 N10 -4(3)
C76 N12 C78 C73 178.8(17)
C76 C48 C49 C50 -175(2)
C77 N10 C78 N12 4(4)
C77 N10 C78 C73 -179.2(18)
C77 N11 C76 N12 -1(3)
C77 N11 C76 C48 -178(2)
C77 C23 C24 C25 -180(2)
C78 N10 C77 N11 -1(3)
C78 N10 C77 C23 180(2)
C78 N12 C76 N11 3(3)
C78 N12 C76 C48 -180(2)
C78 C73 C74 C75 174(2)

loop_
_platon_squeeze_void_nr
_platon_squeeze_void_average_x
_platon_squeeze_void_average_y
_platon_squeeze_void_average_z
_platon_squeeze_void_volume
_platon_squeeze_void_count_electrons
_platon_squeeze_void_content
1 0.244 -0.268 0.381 2528 807 ' '

loop_
_twin_individual_id
_twin_individual_mass_fraction_refined
1 0.690(4)
2 0.310(4)
